data_4115157
loop_
_publ_author_name
'James E. Kickham'
'Fr\'ed\'eric Gu\'erin'
'Douglas W. Stephan'

_publ_section_title
;
 Divergent Pathways of C-H Bond Activation: Reactions of (t-Bu3PN)2TiMe2
 with Trimethylaluminum
;
_journal_name_full 'Journal of the American Chemical Society'
_journal_page_first 11486
_journal_page_last 11494
_journal_paper_doi 10.1021/ja0260972
_journal_volume 124
_journal_year 2002
_chemical_formula_sum 'C33 H79 Al3 N2 P2 Ti'
_chemical_formula_weight 694.76
_space_group_IT_number 14
_symmetry_space_group_name_Hall '-P 2yn'
_symmetry_space_group_name_H-M 'P 1 21/n 1'
_atom_sites_solution_hydrogens geom
_atom_sites_solution_primary direct
_atom_sites_solution_secondary difmap
_audit_creation_method SHELXL-97
_cell_angle_alpha 90.00
_cell_angle_beta 94.063(2)
_cell_angle_gamma 90.00
_cell_formula_units_Z 4
_cell_length_a 12.5077(14)
_cell_length_b 16.875(2)
_cell_length_c 20.575(2)
_cell_measurement_temperature 293(2)
_cell_measurement_theta_max 25.0
_cell_measurement_theta_min 2.0
_cell_volume 4331.8(8)
_computing_structure_refinement 'SHELXL-97 (Sheldrick, 1997)'
_computing_structure_solution 'SHELXS-97 (Sheldrick, 1990)'
_diffrn_ambient_temperature 293(2)
_diffrn_measured_fraction_theta_full 0.998
_diffrn_measured_fraction_theta_max 0.998
_diffrn_radiation_monochromator graphite
_diffrn_radiation_source 'fine-focus sealed tube'
_diffrn_radiation_type MoK\a
_diffrn_radiation_wavelength 0.71073
_diffrn_reflns_av_R_equivalents 0.0916
_diffrn_reflns_av_sigmaI/netI 0.1637
_diffrn_reflns_limit_h_max 13
_diffrn_reflns_limit_h_min -13
_diffrn_reflns_limit_k_max 18
_diffrn_reflns_limit_k_min -18
_diffrn_reflns_limit_l_max 22
_diffrn_reflns_limit_l_min -16
_diffrn_reflns_number 18815
_diffrn_reflns_theta_full 23.27
_diffrn_reflns_theta_max 23.27
_diffrn_reflns_theta_min 2.03
_exptl_absorpt_coefficient_mu 0.354
_exptl_absorpt_correction_T_max 0.145099
_exptl_absorpt_correction_T_min 0.104899
_exptl_absorpt_correction_type sadabs
_exptl_crystal_density_diffrn 1.065
_exptl_crystal_F_000 1528
_exptl_crystal_size_max 0.28
_exptl_crystal_size_mid 0.21
_exptl_crystal_size_min 0.18
_refine_diff_density_max 0.432
_refine_diff_density_min -0.311
_refine_diff_density_rms 0.052
_refine_ls_extinction_method none
_refine_ls_goodness_of_fit_ref 0.798
_refine_ls_hydrogen_treatment mixed
_refine_ls_matrix_type full
_refine_ls_number_parameters 386
_refine_ls_number_reflns 6219
_refine_ls_number_restraints 0
_refine_ls_restrained_S_all 0.798
_refine_ls_R_factor_all 0.1479
_refine_ls_R_factor_gt 0.0561
_refine_ls_shift/su_max 0.012
_refine_ls_shift/su_mean 0.000
_refine_ls_structure_factor_coef Fsqd
_refine_ls_weighting_details 'calc w=1/[\s^2^(Fo^2^)+(0.0652P)^2^+0.0000P] where P=(Fo^2^+2Fc^2^)/3'
_refine_ls_weighting_scheme calc
_refine_ls_wR_factor_gt 0.1147
_refine_ls_wR_factor_ref 0.1375
_reflns_number_gt 2656
_reflns_number_total 6219
_reflns_threshold_expression >2sigma(I)
_cod_data_source_file ja0260972_s1_2.cif
_cod_data_source_block '[(t-Bu3PN)Ti(??-t-Bu3PN)(AlMe2)2(CH2)2(AlMe3)'
_cod_original_cell_volume 4331.7(9)
_cod_database_code 4115157

loop_
_symmetry_equiv_pos_as_xyz
'x, y, z'
'-x+1/2, y+1/2, -z+1/2'
'-x, -y, -z'
'x-1/2, -y-1/2, z-1/2'

loop_
_atom_site_label
_atom_site_type_symbol
_atom_site_fract_x
_atom_site_fract_y
_atom_site_fract_z
_atom_site_U_iso_or_equiv
_atom_site_adp_type
_atom_site_occupancy
_atom_site_symmetry_multiplicity
_atom_site_calc_flag
_atom_site_refinement_flags
Ti1 Ti 0.01596(7) 0.34637(5) 0.16223(4) 0.0395(3) Uani 1 1 d .
Al1 Al -0.09789(13) 0.47873(9) 0.19248(8) 0.0532(5) Uani 1 1 d .
Al2 Al -0.11181(13) 0.32119(10) 0.04732(8) 0.0597(5) Uani 1 1 d .
Al3 Al -0.05971(16) 0.13091(10) 0.05760(9) 0.0701(6) Uani 1 1 d .
P1 P 0.28205(11) 0.36538(9) 0.14582(7) 0.0520(4) Uani 1 1 d .
P2 P -0.08053(11) 0.34764(9) 0.31090(7) 0.0506(4) Uani 1 1 d .
N1 N 0.1582(3) 0.3553(2) 0.15829(18) 0.0437(10) Uani 1 1 d .
N2 N -0.0566(3) 0.3816(2) 0.24031(18) 0.0400(11) Uani 1 1 d .
C1 C 0.3427(5) 0.2632(4) 0.1389(5) 0.117(3) Uani 1 1 d .
C2 C 0.4662(4) 0.2615(4) 0.1414(4) 0.101(2) Uani 1 1 d .
H2A H 0.4902 0.2078 0.1376 0.151 Uiso 1 1 calc R
H2B H 0.4948 0.2833 0.1821 0.151 Uiso 1 1 calc R
H2C H 0.4904 0.2924 0.1061 0.151 Uiso 1 1 calc R
C3 C 0.2980(5) 0.2068(4) 0.1816(4) 0.109(3) Uani 1 1 d .
H3A H 0.3310 0.1561 0.1764 0.163 Uiso 1 1 calc R
H3B H 0.2222 0.2025 0.1710 0.163 Uiso 1 1 calc R
H3C H 0.3108 0.2242 0.2259 0.163 Uiso 1 1 calc R
C4 C 0.2986(7) 0.2306(6) 0.0648(5) 0.221(6) Uani 1 1 d .
H4A H 0.3266 0.1785 0.0580 0.331 Uiso 1 1 calc R
H4B H 0.3223 0.2660 0.0322 0.331 Uiso 1 1 calc R
H4C H 0.2217 0.2287 0.0618 0.331 Uiso 1 1 calc R
C5 C 0.3534(6) 0.4197(6) 0.2147(4) 0.134(4) Uani 1 1 d .
C6 C 0.2823(5) 0.4785(4) 0.2425(4) 0.130(3) Uani 1 1 d .
H6A H 0.3207 0.5057 0.2779 0.196 Uiso 1 1 calc R
H6B H 0.2213 0.4520 0.2582 0.196 Uiso 1 1 calc R
H6C H 0.2587 0.5160 0.2094 0.196 Uiso 1 1 calc R
C7 C 0.4616(5) 0.4574(4) 0.1996(4) 0.109(3) Uani 1 1 d .
H7A H 0.4923 0.4840 0.2378 0.164 Uiso 1 1 calc R
H7B H 0.4500 0.4949 0.1648 0.164 Uiso 1 1 calc R
H7C H 0.5096 0.4167 0.1870 0.164 Uiso 1 1 calc R
C8 C 0.3783(6) 0.3481(7) 0.2730(4) 0.208(6) Uani 1 1 d .
H8A H 0.4155 0.3712 0.3108 0.312 Uiso 1 1 calc R
H8B H 0.4218 0.3071 0.2561 0.312 Uiso 1 1 calc R
H8C H 0.3117 0.3258 0.2848 0.312 Uiso 1 1 calc R
C9 C 0.2909(5) 0.4163(5) 0.0661(4) 0.110(3) Uani 1 1 d .
C10 C 0.2063(6) 0.3961(6) 0.0182(3) 0.159(4) Uani 1 1 d .
H10A H 0.2160 0.4244 -0.0215 0.238 Uiso 1 1 calc R
H10B H 0.1385 0.4103 0.0341 0.238 Uiso 1 1 calc R
H10C H 0.2077 0.3401 0.0099 0.238 Uiso 1 1 calc R
C11 C 0.4030(5) 0.4200(4) 0.0394(3) 0.112(3) Uani 1 1 d .
H11A H 0.3984 0.4473 -0.0017 0.168 Uiso 1 1 calc R
H11B H 0.4291 0.3672 0.0334 0.168 Uiso 1 1 calc R
H11C H 0.4513 0.4478 0.0697 0.168 Uiso 1 1 calc R
C12 C 0.2617(7) 0.5120(5) 0.0887(7) 0.260(8) Uani 1 1 d .
H12A H 0.2633 0.5463 0.0515 0.391 Uiso 1 1 calc R
H12B H 0.3139 0.5295 0.1221 0.391 Uiso 1 1 calc R
H12C H 0.1917 0.5134 0.1050 0.391 Uiso 1 1 calc R
C13 C -0.0738(6) 0.4304(4) 0.3733(3) 0.0744(19) Uani 1 1 d .
C14 C -0.1604(7) 0.4920(5) 0.3554(4) 0.141(3) Uani 1 1 d .
H14A H -0.1564 0.5337 0.3873 0.212 Uiso 1 1 calc R
H14B H -0.2296 0.4674 0.3545 0.212 Uiso 1 1 calc R
H14C H -0.1495 0.5137 0.3133 0.212 Uiso 1 1 calc R
C15 C -0.0875(7) 0.4037(5) 0.4434(3) 0.140(3) Uani 1 1 d .
H15A H -0.0831 0.4489 0.4718 0.209 Uiso 1 1 calc R
H15B H -0.0319 0.3667 0.4567 0.209 Uiso 1 1 calc R
H15C H -0.1561 0.3787 0.4456 0.209 Uiso 1 1 calc R
C16 C 0.0349(6) 0.4726(4) 0.3731(3) 0.117(3) Uani 1 1 d .
H16A H 0.0380 0.5145 0.4047 0.176 Uiso 1 1 calc R
H16B H 0.0432 0.4944 0.3306 0.176 Uiso 1 1 calc R
H16C H 0.0914 0.4353 0.3837 0.176 Uiso 1 1 calc R
C17 C -0.2180(5) 0.3011(4) 0.3068(3) 0.0622(17) Uani 1 1 d .
C18 C -0.2544(5) 0.2673(5) 0.3695(3) 0.130(3) Uani 1 1 d .
H18A H -0.3249 0.2454 0.3618 0.196 Uiso 1 1 calc R
H18B H -0.2558 0.3087 0.4015 0.196 Uiso 1 1 calc R
H18C H -0.2056 0.2266 0.3851 0.196 Uiso 1 1 calc R
C19 C -0.2211(6) 0.2322(5) 0.2604(4) 0.163(4) Uani 1 1 d .
H19A H -0.2911 0.2085 0.2583 0.245 Uiso 1 1 calc R
H19B H -0.1685 0.1937 0.2754 0.245 Uiso 1 1 calc R
H19C H -0.2058 0.2505 0.2179 0.245 Uiso 1 1 calc R
C20 C -0.3005(6) 0.3564(5) 0.2794(5) 0.192(5) Uani 1 1 d .
H20A H -0.3694 0.3312 0.2780 0.288 Uiso 1 1 calc R
H20B H -0.2844 0.3713 0.2362 0.288 Uiso 1 1 calc R
H20C H -0.3014 0.4029 0.3063 0.288 Uiso 1 1 calc R
C21 C 0.0211(4) 0.2692(4) 0.3363(3) 0.0611(17) Uani 1 1 d .
C22 C 0.0025(7) 0.2231(6) 0.3981(4) 0.169(4) Uani 1 1 d .
H22A H 0.0589 0.1850 0.4062 0.254 Uiso 1 1 calc R
H22B H -0.0652 0.1961 0.3928 0.254 Uiso 1 1 calc R
H22C H 0.0019 0.2590 0.4342 0.254 Uiso 1 1 calc R
C23 C 0.1328(5) 0.3051(4) 0.3471(4) 0.136(3) Uani 1 1 d .
H23A H 0.1833 0.2642 0.3600 0.204 Uiso 1 1 calc R
H23B H 0.1328 0.3445 0.3807 0.204 Uiso 1 1 calc R
H23C H 0.1527 0.3291 0.3074 0.204 Uiso 1 1 calc R
C24 C 0.0332(7) 0.2109(4) 0.2816(4) 0.151(4) Uani 1 1 d .
H24A H 0.0852 0.1714 0.2954 0.226 Uiso 1 1 calc R
H24B H 0.0566 0.2383 0.2443 0.226 Uiso 1 1 calc R
H24C H -0.0345 0.1858 0.2703 0.226 Uiso 1 1 calc R
C25 C -0.0558(6) 0.4281(4) 0.1027(3) 0.0520(18) Uani 1 1 d .
C26 C -0.0391(6) 0.2440(4) 0.1098(3) 0.0510(16) Uani 1 1 d .
C27 C -0.0093(5) 0.5738(3) 0.2124(3) 0.0754(19) Uani 1 1 d .
H27A H -0.0548 0.6173 0.2224 0.113 Uiso 1 1 calc R
H27B H 0.0295 0.5871 0.1753 0.113 Uiso 1 1 calc R
H27C H 0.0403 0.5632 0.2491 0.113 Uiso 1 1 calc R
C28 C -0.2510(4) 0.5072(3) 0.1756(3) 0.0751(19) Uani 1 1 d .
H28A H -0.2633 0.5588 0.1932 0.113 Uiso 1 1 calc R
H28B H -0.2946 0.4690 0.1959 0.113 Uiso 1 1 calc R
H28C H -0.2691 0.5076 0.1295 0.113 Uiso 1 1 calc R
C29 C -0.2670(4) 0.3222(4) 0.0556(3) 0.087(2) Uani 1 1 d .
H29A H -0.3037 0.3131 0.0137 0.131 Uiso 1 1 calc R
H29B H -0.2879 0.3728 0.0720 0.131 Uiso 1 1 calc R
H29C H -0.2855 0.2813 0.0852 0.131 Uiso 1 1 calc R
C30 C -0.0617(5) 0.3276(4) -0.0414(3) 0.087(2) Uani 1 1 d .
H30A H -0.1203 0.3166 -0.0728 0.131 Uiso 1 1 calc R
H30B H -0.0057 0.2895 -0.0459 0.131 Uiso 1 1 calc R
H30C H -0.0347 0.3799 -0.0487 0.131 Uiso 1 1 calc R
C31 C -0.2015(6) 0.1242(4) 0.0091(3) 0.121(3) Uani 1 1 d .
H31A H -0.2080 0.0743 -0.0131 0.182 Uiso 1 1 calc R
H31B H -0.2087 0.1665 -0.0221 0.182 Uiso 1 1 calc R
H31C H -0.2568 0.1287 0.0390 0.182 Uiso 1 1 calc R
C32 C -0.0457(6) 0.0591(3) 0.1336(3) 0.107(3) Uani 1 1 d .
H32A H -0.0530 0.0052 0.1190 0.160 Uiso 1 1 calc R
H32B H -0.1008 0.0709 0.1624 0.160 Uiso 1 1 calc R
H32C H 0.0233 0.0663 0.1563 0.160 Uiso 1 1 calc R
C33 C 0.0601(6) 0.1210(4) 0.0000(4) 0.141(3) Uani 1 1 d .
H33A H 0.0534 0.0720 -0.0236 0.211 Uiso 1 1 calc R
H33B H 0.1270 0.1217 0.0259 0.211 Uiso 1 1 calc R
H33C H 0.0579 0.1645 -0.0301 0.211 Uiso 1 1 calc R
H25A H -0.112(4) 0.444(3) 0.090(2) 0.06(2) Uiso 1 1 d .
H26A H 0.028(4) 0.233(3) 0.115(2) 0.045(18) Uiso 1 1 d .
H26B H -0.080(4) 0.225(3) 0.148(2) 0.063(17) Uiso 1 1 d .
H25B H -0.003(4) 0.463(3) 0.085(2) 0.063(19) Uiso 1 1 d .

loop_
_atom_site_aniso_label
_atom_site_aniso_U_11
_atom_site_aniso_U_22
_atom_site_aniso_U_33
_atom_site_aniso_U_23
_atom_site_aniso_U_13
_atom_site_aniso_U_12
Ti1 0.0349(5) 0.0460(6) 0.0374(6) 0.0001(5) 0.0013(4) 0.0003(5)
Al1 0.0508(11) 0.0490(10) 0.0607(12) 0.0020(9) 0.0094(9) 0.0059(9)
Al2 0.0552(12) 0.0753(13) 0.0470(11) 0.0031(10) -0.0058(9) -0.0017(10)
Al3 0.0868(14) 0.0614(12) 0.0611(13) -0.0092(10) -0.0025(11) -0.0161(11)
P1 0.0343(8) 0.0639(10) 0.0581(10) -0.0007(9) 0.0059(7) -0.0007(8)
P2 0.0471(9) 0.0641(10) 0.0410(9) -0.0015(9) 0.0065(7) -0.0073(9)
N1 0.031(2) 0.049(3) 0.050(3) -0.002(2) 0.0003(19) -0.001(2)
N2 0.038(3) 0.042(2) 0.040(3) 0.002(2) 0.001(2) -0.001(2)
C1 0.055(5) 0.092(6) 0.210(10) 0.056(7) 0.051(6) 0.029(4)
C2 0.052(4) 0.106(5) 0.148(7) 0.009(5) 0.029(4) 0.029(4)
C3 0.070(5) 0.076(5) 0.182(9) 0.007(6) 0.014(5) 0.019(4)
C4 0.138(9) 0.297(14) 0.228(12) -0.219(12) 0.025(8) -0.019(8)
C5 0.055(5) 0.186(9) 0.166(8) -0.117(8) 0.046(5) -0.059(6)
C6 0.049(5) 0.120(6) 0.221(10) -0.097(7) 0.005(5) -0.012(4)
C7 0.044(4) 0.134(6) 0.150(7) -0.041(6) 0.012(4) -0.032(4)
C8 0.089(6) 0.459(19) 0.073(6) 0.112(9) -0.012(5) 0.002(9)
C9 0.048(4) 0.194(9) 0.089(6) 0.072(6) 0.022(4) -0.005(5)
C10 0.089(6) 0.317(14) 0.069(5) 0.075(7) 0.003(5) -0.020(7)
C11 0.068(5) 0.168(7) 0.105(6) 0.039(6) 0.041(4) 0.008(5)
C12 0.106(8) 0.146(9) 0.54(2) 0.215(12) 0.087(11) 0.054(7)
C13 0.094(5) 0.079(5) 0.052(4) -0.017(4) 0.015(4) -0.017(4)
C14 0.161(8) 0.132(7) 0.131(7) -0.045(6) 0.022(6) 0.072(7)
C15 0.216(10) 0.152(7) 0.055(5) -0.028(5) 0.037(6) -0.057(7)
C16 0.129(7) 0.110(6) 0.113(7) -0.038(5) 0.016(5) -0.043(6)
C17 0.054(4) 0.079(4) 0.055(4) 0.006(4) 0.016(3) -0.017(4)
C18 0.090(6) 0.212(9) 0.090(6) 0.036(6) 0.013(5) -0.061(6)
C19 0.103(7) 0.234(10) 0.158(8) -0.101(8) 0.051(6) -0.106(7)
C20 0.055(5) 0.165(8) 0.346(15) 0.126(10) -0.059(7) -0.029(6)
C21 0.061(4) 0.078(4) 0.044(4) 0.011(4) 0.000(3) 0.007(3)
C22 0.153(8) 0.245(11) 0.116(7) 0.126(8) 0.059(6) 0.083(8)
C23 0.052(5) 0.132(7) 0.221(10) 0.036(7) -0.010(6) 0.005(5)
C24 0.209(10) 0.110(6) 0.123(7) -0.037(6) -0.067(7) 0.093(7)
C25 0.049(4) 0.058(4) 0.049(4) 0.005(3) 0.002(4) 0.006(4)
C26 0.043(4) 0.063(4) 0.047(4) 0.003(3) 0.000(3) -0.002(4)
C27 0.092(5) 0.051(4) 0.085(5) -0.003(4) 0.021(4) -0.002(4)
C28 0.070(4) 0.076(4) 0.081(5) 0.007(4) 0.016(4) 0.020(3)
C29 0.056(4) 0.108(5) 0.095(5) 0.007(4) -0.014(4) -0.009(4)
C30 0.112(6) 0.101(5) 0.048(4) 0.008(4) 0.001(4) 0.002(4)
C31 0.147(7) 0.099(5) 0.109(6) 0.005(5) -0.052(5) -0.043(5)
C32 0.144(7) 0.064(4) 0.108(6) 0.003(4) -0.017(5) -0.009(5)
C33 0.166(8) 0.118(6) 0.146(8) -0.072(6) 0.067(6) -0.027(6)

loop_
_atom_type_symbol
_atom_type_description
_atom_type_scat_dispersion_real
_atom_type_scat_dispersion_imag
_atom_type_scat_source
C C 0.0033 0.0016 'International Tables Vol C Tables 4.2.6.8 and 6.1.1.4'
H H 0.0000 0.0000 'International Tables Vol C Tables 4.2.6.8 and 6.1.1.4'
N N 0.0061 0.0033 'International Tables Vol C Tables 4.2.6.8 and 6.1.1.4'
Al Al 0.0645 0.0514 'International Tables Vol C Tables 4.2.6.8 and 6.1.1.4'
P P 0.1023 0.0942 'International Tables Vol C Tables 4.2.6.8 and 6.1.1.4'
Ti Ti 0.2776 0.4457 'International Tables Vol C Tables 4.2.6.8 and 6.1.1.4'

loop_
_geom_angle_atom_site_label_1
_geom_angle_atom_site_label_2
_geom_angle_atom_site_label_3
_geom_angle
N1 Ti1 N2 121.48(16)
N1 Ti1 C25 108.4(3)
N2 Ti1 C25 94.4(2)
N1 Ti1 C26 109.4(2)
N2 Ti1 C26 120.1(2)
C25 Ti1 C26 97.7(2)
N1 Ti1 Al1 118.34(13)
N2 Ti1 Al1 45.60(11)
C25 Ti1 Al1 50.54(18)
C26 Ti1 Al1 128.48(19)
N1 Ti1 Al2 119.01(13)
N2 Ti1 Al2 117.54(11)
C25 Ti1 Al2 52.02(19)
C26 Ti1 Al2 45.66(17)
Al1 Ti1 Al2 92.34(6)
N2 Al1 C27 116.8(2)
N2 Al1 C28 120.5(2)
C27 Al1 C28 111.1(3)
N2 Al1 C25 91.6(2)
C27 Al1 C25 109.6(3)
C28 Al1 C25 103.9(3)
N2 Al1 Ti1 46.49(12)
C27 Al1 Ti1 114.55(18)
C28 Al1 Ti1 131.94(19)
C25 Al1 Ti1 46.71(18)
C29 Al2 C30 117.5(3)
C29 Al2 C26 110.9(3)
C30 Al2 C26 118.0(3)
C29 Al2 C25 103.1(3)
C30 Al2 C25 108.7(3)
C26 Al2 C25 95.0(2)
C29 Al2 Ti1 115.8(2)
C30 Al2 Ti1 125.1(2)
C26 Al2 Ti1 49.34(17)
C25 Al2 Ti1 45.65(17)
C32 Al3 C31 113.0(3)
C32 Al3 C33 113.1(3)
C31 Al3 C33 112.5(4)
C32 Al3 C26 98.3(3)
C31 Al3 C26 111.5(3)
C33 Al3 C26 107.3(3)
N1 P1 C9 108.1(3)
N1 P1 C5 110.4(3)
C9 P1 C5 112.9(4)
N1 P1 C1 108.2(3)
C9 P1 C1 107.7(4)
C5 P1 C1 109.4(4)
N2 P2 C21 109.6(2)
N2 P2 C17 109.6(2)
C21 P2 C17 108.3(3)
N2 P2 C13 110.3(2)
C21 P2 C13 109.5(3)
C17 P2 C13 109.5(3)
P1 N1 Ti1 173.2(3)
P2 N2 Al1 133.7(2)
P2 N2 Ti1 138.3(2)
Al1 N2 Ti1 87.91(16)
C3 C1 C2 113.6(6)
C3 C1 C4 102.8(7)
C2 C1 C4 106.8(6)
C3 C1 P1 112.5(5)
C2 C1 P1 114.8(5)
C4 C1 P1 105.0(6)
C6 C5 C7 111.2(6)
C6 C5 C8 106.8(7)
C7 C5 C8 108.2(7)
C6 C5 P1 110.9(6)
C7 C5 P1 115.4(5)
C8 C5 P1 103.8(6)
C10 C9 C11 114.2(7)
C10 C9 C12 104.3(7)
C11 C9 C12 105.8(6)
C10 C9 P1 114.1(5)
C11 C9 P1 116.4(5)
C12 C9 P1 99.6(6)
C14 C13 C15 107.6(6)
C14 C13 C16 107.3(6)
C15 C13 C16 107.3(6)
C14 C13 P2 110.0(5)
C15 C13 P2 114.7(5)
C16 C13 P2 109.7(4)
C20 C17 C19 105.1(7)
C20 C17 C18 108.7(6)
C19 C17 C18 104.8(6)
C20 C17 P2 111.4(4)
C19 C17 P2 109.4(4)
C18 C17 P2 116.6(4)
C24 C21 C22 108.5(6)
C24 C21 C23 103.2(6)
C22 C21 C23 105.9(6)
C24 C21 P2 110.7(4)
C22 C21 P2 116.8(5)
C23 C21 P2 110.8(4)
Ti1 C25 Al1 82.7(2)
Ti1 C25 Al2 82.3(2)
Al1 C25 Al2 132.9(4)
Al2 C26 Ti1 85.0(2)
Al2 C26 Al3 102.6(3)
Ti1 C26 Al3 167.8(4)

loop_
_geom_bond_atom_site_label_1
_geom_bond_atom_site_label_2
_geom_bond_distance
Ti1 N1 1.793(4)
Ti1 N2 1.991(4)
Ti1 C25 2.013(7)
Ti1 C26 2.125(6)
Ti1 Al1 2.7441(18)
Ti1 Al2 2.7907(18)
Al1 N2 1.962(4)
Al1 C27 1.976(5)
Al1 C28 1.981(5)
Al1 C25 2.136(6)
Al2 C29 1.961(6)
Al2 C30 1.975(6)
Al2 C26 2.003(6)
Al2 C25 2.220(7)
Al3 C32 1.976(6)
Al3 C31 1.976(6)
Al3 C33 1.982(7)
Al3 C26 2.196(6)
P1 N1 1.597(4)
P1 C9 1.862(7)
P1 C5 1.862(7)
P1 C1 1.893(7)
P2 N2 1.609(4)
P2 C21 1.883(6)
P2 C17 1.887(6)
P2 C13 1.895(6)
C1 C3 1.435(8)
C1 C2 1.542(8)
C1 C4 1.677(11)
C5 C6 1.473(8)
C5 C7 1.546(8)
C5 C8 1.715(12)
C9 C10 1.436(9)
C9 C11 1.543(8)
C9 C12 1.728(13)
C13 C14 1.527(8)
C13 C15 1.532(8)
C13 C16 1.535(8)
C17 C20 1.474(8)
C17 C19 1.504(8)
C17 C18 1.509(8)
C21 C24 1.511(8)
C21 C22 1.523(8)
C21 C23 1.525(8)
